data_7704280
loop_
_publ_author_name
'Song, Jian-Biao'
'Wang, Pengfei'
'Yan, Li'
'Hao, Liang'
'Khan, Maroof Ahmad'
'Liu, Gui-Lei'
'Li, Hui'

_publ_section_title
;
 Crystal structures, red-shifted luminescence and iodide-anion recognition
 properties of four novel D-A type Zn(ii) complexes.
;
_journal_issue 14
_journal_name_full 'Dalton transactions (Cambridge, England : 2003)'
_journal_page_first 4358
_journal_page_last 4368
_journal_paper_doi 10.1039/c9dt04840e
_journal_volume 49
_journal_year 2020
_chemical_formula_sum 'C32 H36 N4 O4 Zn'
_chemical_formula_weight 606.02
_space_group_crystal_system triclinic
_space_group_IT_number 2
_space_group_name_Hall '-P 1'
_space_group_name_H-M_alt 'P -1'
_atom_sites_solution_hydrogens mixed
_audit_creation_method SHELXL-2018/3
_audit_update_record
;
2019-06-15 deposited with the CCDC.	2020-02-25 downloaded from the CCDC.
;
_cell_angle_alpha 99.06(3)
_cell_angle_beta 102.13(2)
_cell_angle_gamma 104.723(18)
_cell_formula_units_Z 2
_cell_length_a 7.3811(13)
_cell_length_b 13.9023(18)
_cell_length_c 16.664(2)
_cell_measurement_reflns_used 1659
_cell_measurement_temperature 296(2)
_cell_measurement_theta_max 20.82
_cell_measurement_theta_min 2.56
_cell_volume 1576.2(5)
_computing_cell_refinement 'Bruker SAINT'
_computing_data_collection 'Bruker APEX2'
_computing_data_reduction 'Bruker SAINT'
_computing_molecular_graphics 'Bruker SHELXTL'
_computing_publication_material 'Bruker SHELXTL'
_computing_structure_refinement 'SHELXL-2018/3 (Sheldrick, 2018)'
_computing_structure_solution 'SHELXL-2014/7 (Sheldrick, 2014)'
_diffrn_ambient_temperature 296(2)
_diffrn_measured_fraction_theta_full 0.974
_diffrn_measured_fraction_theta_max 0.974
_diffrn_measurement_device_type 'CCD area detector'
_diffrn_measurement_method 'phi and omega scans'
_diffrn_radiation_type MoK\a
_diffrn_radiation_wavelength 0.71073
_diffrn_reflns_av_R_equivalents 0.1279
_diffrn_reflns_av_unetI/netI 0.2961
_diffrn_reflns_Laue_measured_fraction_full 0.974
_diffrn_reflns_Laue_measured_fraction_max 0.974
_diffrn_reflns_limit_h_max 8
_diffrn_reflns_limit_h_min -8
_diffrn_reflns_limit_k_max 16
_diffrn_reflns_limit_k_min -16
_diffrn_reflns_limit_l_max 18
_diffrn_reflns_limit_l_min -19
_diffrn_reflns_number 8602
_diffrn_reflns_point_group_measured_fraction_full 0.974
_diffrn_reflns_point_group_measured_fraction_max 0.974
_diffrn_reflns_theta_full 24.977
_diffrn_reflns_theta_max 24.977
_diffrn_reflns_theta_min 1.554
_diffrn_source 'fine-focus sealed tube'
_exptl_absorpt_coefficient_mu 0.820
_exptl_absorpt_correction_type multi-scan
_exptl_absorpt_process_details sadabs
_exptl_crystal_colour red
_exptl_crystal_density_diffrn 1.277
_exptl_crystal_description plate
_exptl_crystal_F_000 636
_exptl_crystal_size_max 0.300
_exptl_crystal_size_mid 0.150
_exptl_crystal_size_min 0.030
_exptl_transmission_factor_max 0.979
_exptl_transmission_factor_min 0.733
_refine_diff_density_max 1.022
_refine_diff_density_min -1.010
_refine_diff_density_rms 0.125
_refine_ls_extinction_method none
_refine_ls_goodness_of_fit_ref 1.101
_refine_ls_hydrogen_treatment constr
_refine_ls_matrix_type full
_refine_ls_number_parameters 372
_refine_ls_number_reflns 5389
_refine_ls_number_restraints 0
_refine_ls_restrained_S_all 1.101
_refine_ls_R_factor_all 0.2595
_refine_ls_R_factor_gt 0.1108
_refine_ls_shift/su_max 0.000
_refine_ls_shift/su_mean 0.000
_refine_ls_structure_factor_coef Fsqd
_refine_ls_weighting_details 'w=1/[\s^2^(Fo^2^)+(0.0198P)^2^+5.1544P] where P=(Fo^2^+2Fc^2^)/3'
_refine_ls_weighting_scheme calc
_refine_ls_wR_factor_gt 0.1782
_refine_ls_wR_factor_ref 0.2209
_reflns_Friedel_coverage 0.000
_reflns_number_gt 2700
_reflns_number_total 5389
_reflns_threshold_expression 'I > 2\s(I)'
_cod_data_source_file c9dt04840e2.cif
_cod_data_source_block 1_CCDC2
_cod_database_code 7704280
_shelx_shelxl_version_number 2018/3
_shelx_space_group_comment
;
The symmetry employed for this shelxl refinement is uniquely defined
by the following loop, which should always be used as a source of
symmetry information in preference to the above space-group names.
They are only intended as comments.
;

loop_
_space_group_symop_operation_xyz
'x, y, z'
'-x, -y, -z'

loop_
_atom_site_label
_atom_site_type_symbol
_atom_site_fract_x
_atom_site_fract_y
_atom_site_fract_z
_atom_site_U_iso_or_equiv
_atom_site_adp_type
_atom_site_occupancy
_atom_site_site_symmetry_order
_atom_site_calc_flag
_atom_site_refinement_flags_posn
_atom_site_refinement_flags_adp
_atom_site_refinement_flags_occupancy
_atom_site_disorder_assembly
_atom_site_disorder_group
Zn1 Zn 0.29539(14) 0.70111(7) 0.71285(6) 0.0388(3) Uani 1 1 d . . . . .
O1 O 0.1759(7) 0.7337(4) 0.8059(3) 0.0412(14) Uani 1 1 d . . . . .
O2 O 0.2534(8) 0.5570(4) 0.7174(4) 0.0500(16) Uani 1 1 d . . . . .
N2 N 0.2328(9) 0.8287(5) 0.6741(4) 0.0364(16) Uani 1 1 d . . . . .
O3 O 0.5868(8) 0.7608(5) 0.7634(4) 0.069(2) Uani 1 1 d . . . . .
H3 H 0.664805 0.731435 0.746452 0.082 Uiso 1 1 d R U . . .
C7 C 0.2806(10) 0.7456(6) 0.5449(5) 0.037(2) Uani 1 1 d . . . . .
C23 C 0.2332(12) 0.3783(7) 0.6878(6) 0.051(2) Uani 1 1 d . . . . .
N1 N 0.2778(9) 0.6626(5) 0.5857(4) 0.0422(18) Uani 1 1 d . . . . .
C21 C 0.2418(11) 0.4790(6) 0.5762(6) 0.042(2) Uani 1 1 d . . . . .
O4 O 0.8055(9) 0.6529(6) 0.7069(5) 0.081(2) Uani 1 1 d . . . . .
H4 H 0.919284 0.678861 0.733685 0.122 Uiso 1 1 calc R U . . .
C8 C 0.2484(10) 0.8329(6) 0.5911(5) 0.038(2) Uani 1 1 d . . . . .
C4 C 0.2605(12) 0.9137(7) 0.4716(5) 0.046(2) Uani 1 1 d . . . . .
C12 C 0.2002(11) 0.8433(7) 0.9372(6) 0.046(2) Uani 1 1 d . . . . .
C11 C 0.1986(11) 0.8266(6) 0.8490(5) 0.040(2) Uani 1 1 d . . . . .
C6 C 0.3213(11) 0.7470(7) 0.4668(5) 0.044(2) Uani 1 1 d . . . . .
H6A H 0.354934 0.693348 0.439096 0.052 Uiso 1 1 calc R U . . .
C5 C 0.2309(11) 0.9136(6) 0.5516(5) 0.041(2) Uani 1 1 d . . . . .
H5A H 0.199030 0.967893 0.579339 0.049 Uiso 1 1 calc R U . . .
N4 N 0.2072(13) 1.0584(7) 0.3994(5) 0.078(3) Uani 1 1 d . . . . .
C22 C 0.2424(11) 0.4756(6) 0.6631(6) 0.044(2) Uani 1 1 d . . . . .
C3 C 0.3103(11) 0.8311(7) 0.4308(5) 0.043(2) Uani 1 1 d . . . . .
C16 C 0.1899(15) 0.7541(8) 0.9819(6) 0.063(3) Uani 1 1 d . . . . .
C24 C 0.2269(13) 0.2950(7) 0.6282(8) 0.066(3) Uani 1 1 d . . . . .
H24A H 0.223534 0.233851 0.644681 0.079 Uiso 1 1 calc R U . . .
C10 C 0.2150(11) 0.9132(6) 0.8105(5) 0.041(2) Uani 1 1 d . . . . .
C2 C 0.2330(12) 0.9968(7) 0.4314(5) 0.048(2) Uani 1 1 d . . . . .
C15 C 0.2237(14) 1.0112(7) 0.8568(6) 0.057(3) Uani 1 1 d . . . . .
H15A H 0.232277 1.065932 0.830617 0.069 Uiso 1 1 calc R U . . .
C26 C 0.2326(12) 0.3869(7) 0.5182(6) 0.056(3) Uani 1 1 d . . . . .
H26A H 0.231861 0.388700 0.462559 0.068 Uiso 1 1 calc R U . . .
C13 C 0.2110(14) 0.9405(8) 0.9774(6) 0.062(3) Uani 1 1 d . . . . .
H13A H 0.213023 0.951338 1.034155 0.074 Uiso 1 1 calc R U . . .
C27 C 0.2411(15) 0.3745(7) 0.7782(7) 0.064(3) Uani 1 1 d . . . . .
C9 C 0.2242(12) 0.9077(6) 0.7238(6) 0.044(2) Uani 1 1 d . . . . .
H9A H 0.223781 0.965579 0.702430 0.053 Uiso 1 1 calc R U . . .
C1 C 0.3687(14) 0.8391(7) 0.3512(7) 0.057(3) Uani 1 1 d . . . . .
N3 N 0.4189(16) 0.8478(8) 0.2965(6) 0.087(3) Uani 1 1 d . . . . .
C25 C 0.2252(13) 0.2980(7) 0.5441(7) 0.064(3) Uani 1 1 d . . . . .
H25A H 0.219031 0.239651 0.506368 0.076 Uiso 1 1 calc R U . . .
C17 C 0.3481(16) 0.7039(9) 0.9730(7) 0.087(4) Uani 1 1 d . . . . .
H17A H 0.336256 0.648855 1.001792 0.131 Uiso 1 1 calc R U . . .
H17B H 0.334384 0.677845 0.914500 0.131 Uiso 1 1 calc R U . . .
H17C H 0.473203 0.753341 0.997271 0.131 Uiso 1 1 calc R U . . .
C29 C 0.0708(16) 0.4038(9) 0.8057(7) 0.084(3) Uani 1 1 d . . . . .
H29A H 0.080817 0.400510 0.863509 0.127 Uiso 1 1 calc R U . . .
H29B H 0.076203 0.471941 0.799572 0.127 Uiso 1 1 calc R U . . .
H29C H -0.050119 0.357236 0.771029 0.127 Uiso 1 1 calc R U . . .
C19 C 0.2150(19) 0.7918(10) 1.0773(6) 0.102(5) Uani 1 1 d . . . . .
H19A H 0.117275 0.823938 1.085173 0.153 Uiso 1 1 calc R U . . .
H19B H 0.201921 0.734750 1.103804 0.153 Uiso 1 1 calc R U . . .
H19C H 0.341191 0.839979 1.102165 0.153 Uiso 1 1 calc R U . . .
C20 C 0.2546(11) 0.5695(7) 0.5435(6) 0.048(2) Uani 1 1 d . . . . .
H20A H 0.245485 0.561688 0.486217 0.057 Uiso 1 1 calc R U . . .
C28 C 0.2201(17) 0.2618(8) 0.7927(8) 0.091(4) Uani 1 1 d . . . . .
H28A H 0.225624 0.261829 0.850808 0.136 Uiso 1 1 calc R U . . .
H28B H 0.098024 0.216459 0.757951 0.136 Uiso 1 1 calc R U . . .
H28C H 0.324004 0.239276 0.778143 0.136 Uiso 1 1 calc R U . . .
C31 C 0.7542(15) 0.5430(8) 0.6980(7) 0.078(3) Uani 1 1 d . . . . .
H31A H 0.866305 0.520640 0.695911 0.117 Uiso 1 1 calc R U . . .
H31B H 0.653657 0.510202 0.647047 0.117 Uiso 1 1 calc R U . . .
H31C H 0.708769 0.525422 0.745286 0.117 Uiso 1 1 calc R U . . .
C14 C 0.2193(15) 1.0239(8) 0.9388(6) 0.066(3) Uani 1 1 d . . . . .
H14A H 0.221793 1.086760 0.968911 0.079 Uiso 1 1 calc R U . . .
C32 C 0.6939(15) 0.8608(9) 0.8097(8) 0.102(4) Uani 1 1 d . . . . .
H32A H 0.829452 0.866083 0.825227 0.153 Uiso 1 1 calc R U . . .
H32B H 0.673672 0.908839 0.775792 0.153 Uiso 1 1 calc R U . . .
H32C H 0.651194 0.875453 0.859637 0.153 Uiso 1 1 calc R U . . .
C30 C 0.4360(16) 0.4434(9) 0.8384(7) 0.086(4) Uani 1 1 d . . . . .
H30A H 0.435948 0.439161 0.895292 0.130 Uiso 1 1 calc R U . . .
H30B H 0.540496 0.421305 0.824016 0.130 Uiso 1 1 calc R U . . .
H30C H 0.452805 0.512764 0.833159 0.130 Uiso 1 1 calc R U . . .
C18 C -0.0110(16) 0.6712(9) 0.9450(7) 0.092(4) Uani 1 1 d . . . . .
H18A H -0.112621 0.701408 0.950010 0.139 Uiso 1 1 calc R U . . .
H18B H -0.025888 0.643099 0.886721 0.139 Uiso 1 1 calc R U . . .
H18C H -0.018302 0.617857 0.975578 0.139 Uiso 1 1 calc R U . . .

loop_
_atom_site_aniso_label
_atom_site_aniso_U_11
_atom_site_aniso_U_22
_atom_site_aniso_U_33
_atom_site_aniso_U_23
_atom_site_aniso_U_13
_atom_site_aniso_U_12
Zn1 0.0396(5) 0.0382(6) 0.0440(7) 0.0083(5) 0.0147(5) 0.0184(4)
O1 0.048(3) 0.032(3) 0.052(4) 0.008(3) 0.027(3) 0.017(3)
O2 0.071(4) 0.034(3) 0.055(4) 0.017(3) 0.032(3) 0.017(3)
N2 0.041(4) 0.037(4) 0.036(4) 0.010(3) 0.018(3) 0.014(3)
O3 0.040(3) 0.063(5) 0.089(5) -0.013(4) 0.006(4) 0.019(3)
C7 0.030(4) 0.045(5) 0.034(5) 0.008(4) 0.008(4) 0.011(4)
C23 0.043(5) 0.053(6) 0.062(7) 0.015(5) 0.015(5) 0.021(4)
N1 0.042(4) 0.040(4) 0.048(5) 0.014(4) 0.006(4) 0.020(3)
C21 0.035(4) 0.035(5) 0.056(6) 0.008(5) 0.004(5) 0.017(4)
O4 0.054(4) 0.096(6) 0.086(6) -0.003(5) 0.012(4) 0.028(4)
C8 0.026(4) 0.046(5) 0.044(5) 0.007(4) 0.012(4) 0.014(4)
C4 0.044(5) 0.052(6) 0.042(6) 0.013(5) 0.010(5) 0.017(4)
C12 0.034(5) 0.053(6) 0.039(6) 0.002(5) 0.009(4) -0.002(4)
C11 0.031(4) 0.042(5) 0.045(6) 0.009(4) 0.010(4) 0.008(4)
C6 0.047(5) 0.054(5) 0.039(5) 0.011(4) 0.019(4) 0.024(4)
C5 0.042(5) 0.047(5) 0.042(5) 0.009(4) 0.020(4) 0.021(4)
N4 0.095(7) 0.085(7) 0.070(6) 0.025(6) 0.025(5) 0.049(6)
C22 0.032(4) 0.036(5) 0.062(6) 0.016(5) 0.011(5) 0.008(4)
C3 0.036(5) 0.055(6) 0.038(5) 0.011(4) 0.009(4) 0.012(4)
C16 0.076(7) 0.070(7) 0.044(6) 0.025(5) 0.019(6) 0.014(6)
C24 0.056(6) 0.045(6) 0.096(9) 0.013(6) 0.013(6) 0.022(5)
C10 0.044(5) 0.048(5) 0.039(5) 0.008(4) 0.020(4) 0.020(4)
C2 0.055(5) 0.051(6) 0.044(6) 0.010(5) 0.014(5) 0.027(5)
C15 0.070(6) 0.048(6) 0.057(7) 0.001(5) 0.023(6) 0.026(5)
C26 0.056(6) 0.046(6) 0.067(7) 0.007(5) 0.009(5) 0.025(5)
C13 0.066(7) 0.068(7) 0.045(6) -0.003(6) 0.021(5) 0.015(5)
C27 0.065(6) 0.061(6) 0.082(8) 0.034(6) 0.028(6) 0.031(5)
C9 0.048(5) 0.032(5) 0.060(6) 0.015(5) 0.017(5) 0.020(4)
C1 0.061(6) 0.067(7) 0.056(7) 0.021(6) 0.028(6) 0.025(5)
N3 0.119(8) 0.097(8) 0.061(6) 0.018(6) 0.037(6) 0.049(6)
C25 0.062(6) 0.045(6) 0.073(8) -0.012(6) 0.004(6) 0.023(5)
C17 0.098(9) 0.102(9) 0.079(8) 0.055(8) 0.019(7) 0.042(8)
C29 0.092(8) 0.085(8) 0.105(9) 0.040(7) 0.059(7) 0.036(7)
C19 0.137(11) 0.112(10) 0.045(7) 0.030(7) 0.023(8) 0.008(9)
C20 0.044(5) 0.062(7) 0.044(6) 0.010(5) 0.013(5) 0.029(5)
C28 0.119(9) 0.069(7) 0.134(11) 0.063(8) 0.074(8) 0.055(7)
C31 0.061(7) 0.083(8) 0.086(9) 0.012(7) 0.024(6) 0.013(6)
C14 0.084(8) 0.053(6) 0.060(7) -0.008(5) 0.028(6) 0.021(5)
C32 0.055(7) 0.092(10) 0.126(12) -0.029(9) 0.004(8) 0.014(7)
C30 0.093(9) 0.106(9) 0.079(8) 0.051(8) 0.026(7) 0.039(8)
C18 0.091(8) 0.087(8) 0.085(9) 0.034(7) 0.025(7) -0.009(7)

loop_
_atom_type_symbol
_atom_type_description
_atom_type_scat_dispersion_real
_atom_type_scat_dispersion_imag
_atom_type_scat_source
C C 0.0033 0.0016 'International Tables Vol C Tables 4.2.6.8 and 6.1.1.4'
H H 0.0000 0.0000 'International Tables Vol C Tables 4.2.6.8 and 6.1.1.4'
N N 0.0061 0.0033 'International Tables Vol C Tables 4.2.6.8 and 6.1.1.4'
O O 0.0106 0.0060 'International Tables Vol C Tables 4.2.6.8 and 6.1.1.4'
Zn Zn 0.2839 1.4301 'International Tables Vol C Tables 4.2.6.8 and 6.1.1.4'

loop_
_geom_angle_atom_site_label_1
_geom_angle_atom_site_label_2
_geom_angle_atom_site_label_3
_geom_angle
_geom_angle_site_symmetry_1
_geom_angle_site_symmetry_3
_geom_angle_publ_flag
O2 Zn1 O1 94.9(2) . . ?
O2 Zn1 O3 102.0(3) . . ?
O1 Zn1 O3 105.6(3) . . ?
O2 Zn1 N1 89.3(3) . . ?
O1 Zn1 N1 150.8(2) . . ?
O3 Zn1 N1 101.8(3) . . ?
O2 Zn1 N2 157.4(2) . . ?
O1 Zn1 N2 85.8(2) . . ?
O3 Zn1 N2 99.6(3) . . ?
N1 Zn1 N2 79.6(3) . . ?
C11 O1 Zn1 125.6(5) . . ?
C22 O2 Zn1 133.5(5) . . ?
C9 N2 C8 120.4(7) . . ?
C9 N2 Zn1 124.9(5) . . ?
C8 N2 Zn1 113.1(5) . . ?
C32 O3 Zn1 128.8(6) . . ?
C32 O3 H3 108.7 . . ?
Zn1 O3 H3 120.5 . . ?
C6 C7 N1 123.9(8) . . ?
C6 C7 C8 120.2(7) . . ?
N1 C7 C8 115.8(7) . . ?
C24 C23 C22 118.8(9) . . ?
C24 C23 C27 122.8(9) . . ?
C22 C23 C27 118.4(9) . . ?
C20 N1 C7 121.9(7) . . ?
C20 N1 Zn1 124.5(5) . . ?
C7 N1 Zn1 113.5(5) . . ?
C20 C21 C26 116.9(8) . . ?
C20 C21 C22 123.9(8) . . ?
C26 C21 C22 119.1(7) . . ?
C31 O4 H4 109.5 . . ?
C5 C8 N2 125.4(8) . . ?
C5 C8 C7 118.8(8) . . ?
N2 C8 C7 115.7(7) . . ?
C5 C4 C3 118.6(7) . . ?
C5 C4 C2 119.5(8) . . ?
C3 C4 C2 121.9(8) . . ?
C13 C12 C11 117.6(8) . . ?
C13 C12 C16 123.0(9) . . ?
C11 C12 C16 119.5(8) . . ?
O1 C11 C10 122.3(8) . . ?
O1 C11 C12 120.2(7) . . ?
C10 C11 C12 117.5(8) . . ?
C7 C6 C3 118.8(8) . . ?
C7 C6 H6A 120.6 . . ?
C3 C6 H6A 120.6 . . ?
C4 C5 C8 121.2(8) . . ?
C4 C5 H5A 119.4 . . ?
C8 C5 H5A 119.4 . . ?
O2 C22 C21 121.0(7) . . ?
O2 C22 C23 121.2(8) . . ?
C21 C22 C23 117.8(9) . . ?
C6 C3 C4 121.8(8) . . ?
C6 C3 C1 120.1(8) . . ?
C4 C3 C1 117.9(7) . . ?
C17 C16 C12 112.3(8) . . ?
C17 C16 C19 107.3(9) . . ?
C12 C16 C19 110.6(9) . . ?
C17 C16 C18 108.3(10) . . ?
C12 C16 C18 110.3(7) . . ?
C19 C16 C18 107.9(9) . . ?
C23 C24 C25 123.5(9) . . ?
C23 C24 H24A 118.2 . . ?
C25 C24 H24A 118.2 . . ?
C15 C10 C11 121.2(8) . . ?
C15 C10 C9 115.8(7) . . ?
C11 C10 C9 122.9(8) . . ?
N4 C2 C4 178.0(10) . . ?
C14 C15 C10 120.0(9) . . ?
C14 C15 H15A 120.0 . . ?
C10 C15 H15A 120.0 . . ?
C25 C26 C21 121.0(9) . . ?
C25 C26 H26A 119.5 . . ?
C21 C26 H26A 119.5 . . ?
C12 C13 C14 124.8(9) . . ?
C12 C13 H13A 117.6 . . ?
C14 C13 H13A 117.6 . . ?
C23 C27 C30 111.7(8) . . ?
C23 C27 C29 112.0(8) . . ?
C30 C27 C29 109.8(10) . . ?
C23 C27 C28 111.4(9) . . ?
C30 C27 C28 106.5(8) . . ?
C29 C27 C28 105.1(8) . . ?
N2 C9 C10 125.0(7) . . ?
N2 C9 H9A 117.5 . . ?
C10 C9 H9A 117.5 . . ?
N3 C1 C3 176.5(12) . . ?
C26 C25 C24 119.7(10) . . ?
C26 C25 H25A 120.1 . . ?
C24 C25 H25A 120.1 . . ?
C16 C17 H17A 109.5 . . ?
C16 C17 H17B 109.5 . . ?
H17A C17 H17B 109.5 . . ?
C16 C17 H17C 109.5 . . ?
H17A C17 H17C 109.5 . . ?
H17B C17 H17C 109.5 . . ?
C27 C29 H29A 109.5 . . ?
C27 C29 H29B 109.5 . . ?
H29A C29 H29B 109.5 . . ?
C27 C29 H29C 109.5 . . ?
H29A C29 H29C 109.5 . . ?
H29B C29 H29C 109.5 . . ?
C16 C19 H19A 109.5 . . ?
C16 C19 H19B 109.5 . . ?
H19A C19 H19B 109.5 . . ?
C16 C19 H19C 109.5 . . ?
H19A C19 H19C 109.5 . . ?
H19B C19 H19C 109.5 . . ?
N1 C20 C21 127.4(8) . . ?
N1 C20 H20A 116.3 . . ?
C21 C20 H20A 116.3 . . ?
C27 C28 H28A 109.5 . . ?
C27 C28 H28B 109.5 . . ?
H28A C28 H28B 109.5 . . ?
C27 C28 H28C 109.5 . . ?
H28A C28 H28C 109.5 . . ?
H28B C28 H28C 109.5 . . ?
O4 C31 H31A 109.5 . . ?
O4 C31 H31B 109.5 . . ?
H31A C31 H31B 109.5 . . ?
O4 C31 H31C 109.5 . . ?
H31A C31 H31C 109.5 . . ?
H31B C31 H31C 109.5 . . ?
C15 C14 C13 118.9(10) . . ?
C15 C14 H14A 120.6 . . ?
C13 C14 H14A 120.6 . . ?
O3 C32 H32A 109.5 . . ?
O3 C32 H32B 109.5 . . ?
H32A C32 H32B 109.5 . . ?
O3 C32 H32C 109.5 . . ?
H32A C32 H32C 109.5 . . ?
H32B C32 H32C 109.5 . . ?
C27 C30 H30A 109.5 . . ?
C27 C30 H30B 109.5 . . ?
H30A C30 H30B 109.5 . . ?
C27 C30 H30C 109.5 . . ?
H30A C30 H30C 109.5 . . ?
H30B C30 H30C 109.5 . . ?
C16 C18 H18A 109.5 . . ?
C16 C18 H18B 109.5 . . ?
H18A C18 H18B 109.5 . . ?
C16 C18 H18C 109.5 . . ?
H18A C18 H18C 109.5 . . ?
H18B C18 H18C 109.5 . . ?

loop_
_geom_bond_atom_site_label_1
_geom_bond_atom_site_label_2
_geom_bond_distance
_geom_bond_site_symmetry_2
_geom_bond_publ_flag
Zn1 O2 1.965(5) . ?
Zn1 O1 1.986(6) . ?
Zn1 O3 2.033(6) . ?
Zn1 N1 2.071(7) . ?
Zn1 N2 2.104(6) . ?
O1 C11 1.326(10) . ?
O2 C22 1.305(11) . ?
N2 C9 1.292(11) . ?
N2 C8 1.421(10) . ?
O3 C32 1.416(12) . ?
O3 H3 0.8537 . ?
C7 C6 1.399(11) . ?
C7 N1 1.426(9) . ?
C7 C8 1.432(12) . ?
C23 C24 1.386(14) . ?
C23 C22 1.464(11) . ?
C23 C27 1.505(13) . ?
N1 C20 1.322(11) . ?
C21 C20 1.436(11) . ?
C21 C26 1.455(13) . ?
C21 C22 1.457(12) . ?
O4 C31 1.453(12) . ?
O4 H4 0.8200 . ?
C8 C5 1.407(10) . ?
C4 C5 1.396(11) . ?
C4 C3 1.411(12) . ?
C4 C2 1.460(11) . ?
C12 C13 1.385(13) . ?
C12 C11 1.448(12) . ?
C12 C16 1.537(11) . ?
C11 C10 1.442(10) . ?
C6 C3 1.408(10) . ?
C6 H6A 0.9300 . ?
C5 H5A 0.9300 . ?
N4 C2 1.113(10) . ?
C3 C1 1.490(13) . ?
C16 C17 1.526(15) . ?
C16 C19 1.551(14) . ?
C16 C18 1.560(13) . ?
C24 C25 1.406(14) . ?
C24 H24A 0.9300 . ?
C10 C15 1.435(13) . ?
C10 C9 1.451(11) . ?
C15 C14 1.359(13) . ?
C15 H15A 0.9300 . ?
C26 C25 1.365(12) . ?
C26 H26A 0.9300 . ?
C13 C14 1.407(13) . ?
C13 H13A 0.9300 . ?
C27 C30 1.544(14) . ?
C27 C29 1.549(14) . ?
C27 C28 1.596(12) . ?
C9 H9A 0.9300 . ?
C1 N3 1.066(12) . ?
C25 H25A 0.9300 . ?
C17 H17A 0.9600 . ?
C17 H17B 0.9600 . ?
C17 H17C 0.9600 . ?
C29 H29A 0.9600 . ?
C29 H29B 0.9600 . ?
C29 H29C 0.9600 . ?
C19 H19A 0.9600 . ?
C19 H19B 0.9600 . ?
C19 H19C 0.9600 . ?
C20 H20A 0.9300 . ?
C28 H28A 0.9600 . ?
C28 H28B 0.9600 . ?
C28 H28C 0.9600 . ?
C31 H31A 0.9600 . ?
C31 H31B 0.9600 . ?
C31 H31C 0.9600 . ?
C14 H14A 0.9300 . ?
C32 H32A 0.9600 . ?
C32 H32B 0.9600 . ?
C32 H32C 0.9600 . ?
C30 H30A 0.9600 . ?
C30 H30B 0.9600 . ?
C30 H30C 0.9600 . ?
C18 H18A 0.9600 . ?
C18 H18B 0.9600 . ?
C18 H18C 0.9600 . ?
